data_7032715
loop_
_publ_author_name
'Grau, Michaela'
'Kyriacou, Andrew'
'Cabedo Martinez, Fernando'
'de Wispelaere, Irene M.'
'White, Andrew J. P.'
'Britovsek, George J. P.'

_publ_section_title
;
 Unraveling the origins of catalyst degradation in non-heme iron-based
 alkane oxidation.
;
_journal_issue 45
_journal_name_full 'Dalton transactions (Cambridge, England : 2003)'
_journal_page_first 17108
_journal_page_last 17119
_journal_paper_doi 10.1039/c4dt02067g
_journal_volume 43
_journal_year 2014
_chemical_formula_moiety 'C28 H30 Fe2 N6 O6, 2(C F3 O3 S), 2(C2 H3 N)'
_chemical_formula_sum 'C34 H36 F6 Fe2 N8 O12 S2'
_chemical_formula_weight 1038.53
_chemical_name_systematic
; 
 ? 
;
_space_group_IT_number 2
_symmetry_cell_setting triclinic
_symmetry_space_group_name_Hall '-P 1'
_symmetry_space_group_name_H-M 'P -1'
_atom_sites_solution_hydrogens geom
_atom_sites_solution_primary direct
_atom_sites_solution_secondary difmap
_audit_creation_method SHELXL-97
_cell_angle_alpha 104.096(3)
_cell_angle_beta 109.381(4)
_cell_angle_gamma 98.362(4)
_cell_formula_units_Z 1
_cell_length_a 9.0685(5)
_cell_length_b 9.9914(4)
_cell_length_c 13.1697(5)
_cell_measurement_reflns_used 4091
_cell_measurement_temperature 173
_cell_measurement_theta_max 72.1256
_cell_measurement_theta_min 3.7426
_cell_volume 1057.85(9)
_computing_cell_refinement 'CrysAlis RED, Oxford Diffraction Ltd'
_computing_data_collection 'CrysAlis CCD, Oxford Diffraction Ltd'
_computing_data_reduction 'CrysAlis RED, Oxford Diffraction Ltd'
_computing_molecular_graphics 'Bruker SHELXTL'
_computing_publication_material 'Bruker SHELXTL'
_computing_structure_refinement 'SHELXL-97 (Sheldrick, 1997)'
_computing_structure_solution 'SHELXS-97 (Sheldrick, 1990)'
_diffrn_ambient_temperature 173
_diffrn_detector_area_resol_mean 8.2556
_diffrn_measured_fraction_theta_full 0.984
_diffrn_measured_fraction_theta_max 0.976
_diffrn_measurement_device_type 'OD Xcalibur PX Ultra'
_diffrn_measurement_method 'omega scans'
_diffrn_radiation_monochromator graphite
_diffrn_radiation_source 'Enhance Ultra (Cu) X-ray Source'
_diffrn_radiation_type CuK\a
_diffrn_radiation_wavelength 1.54184
_diffrn_reflns_av_R_equivalents 0.0273
_diffrn_reflns_av_sigmaI/netI 0.0362
_diffrn_reflns_limit_h_max 11
_diffrn_reflns_limit_h_min -11
_diffrn_reflns_limit_k_max 12
_diffrn_reflns_limit_k_min -8
_diffrn_reflns_limit_l_max 16
_diffrn_reflns_limit_l_min -15
_diffrn_reflns_number 8131
_diffrn_reflns_theta_full 71.50
_diffrn_reflns_theta_max 72.27
_diffrn_reflns_theta_min 3.75
_diffrn_standards_number 0
_exptl_absorpt_coefficient_mu 7.283
_exptl_absorpt_correction_T_max 0.767
_exptl_absorpt_correction_T_min 0.328
_exptl_absorpt_correction_type analytical
_exptl_absorpt_process_details
; 
CrysAlisPro, Agilent Technologies, 
Version 1.171.35.11 (release 16-05-2011 CrysAlis171 .NET) 
(compiled May 16 2011,17:55:39) 
Analytical numeric absorption correction using a multifaceted crystal 
model based on expressions derived by R.C. Clark & J.S. Reid. 
(Clark, R. C. & Reid, J. S. (1995). Acta Cryst. A51, 887-897) 
;
_exptl_crystal_colour Brown
_exptl_crystal_density_diffrn 1.630
_exptl_crystal_density_method 'not measured'
_exptl_crystal_description plates
_exptl_crystal_F_000 530
_exptl_crystal_size_max 0.30
_exptl_crystal_size_mid 0.16
_exptl_crystal_size_min 0.04
_refine_diff_density_max 0.551
_refine_diff_density_min -0.353
_refine_diff_density_rms 0.064
_refine_ls_extinction_method none
_refine_ls_goodness_of_fit_ref 1.075
_refine_ls_hydrogen_treatment mixed
_refine_ls_matrix_type full
_refine_ls_number_parameters 327
_refine_ls_number_reflns 4080
_refine_ls_number_restraints 117
_refine_ls_restrained_S_all 1.086
_refine_ls_R_factor_all 0.0479
_refine_ls_R_factor_gt 0.0417
_refine_ls_shift/su_max 0.001
_refine_ls_shift/su_mean 0.000
_refine_ls_structure_factor_coef Fsqd
_refine_ls_weighting_details 'calc w=1/[\s^2^(Fo^2^)+(0.0783P)^2^+0.0723P] where P=(Fo^2^+2Fc^2^)/3'
_refine_ls_weighting_scheme calc
_refine_ls_wR_factor_gt 0.1150
_refine_ls_wR_factor_ref 0.1193
_reflns_number_gt 3607
_reflns_number_total 4080
_reflns_threshold_expression >2sigma(I)
_cod_data_source_file c4dt02067g2.cif
_cod_data_source_block '[Fe(6')(OH)]2(OTf)2'
_cod_depositor_comments
;
The following automatic conversions were performed:

'_symmetry_cell_setting' value 'Triclinic' changed to 'triclinic'
according to
/usr/data/users/saulius/crontab/automatic-downloads/rss-feeds/RSC/lib/dictionaries/cif_core.dic
dictionary named 'cif_core.dic' version 2.4.2 from 2011-04-26.

Automatic conversion script
Id: cif_fix_values 2827 2014-09-09 07:05:25Z andrius 

 Adding full bibliography for 7032713--7032715.cif.
;
_cod_original_sg_symbol_H-M P-1
_cod_database_code 7032715

loop_
_symmetry_equiv_pos_as_xyz
'x, y, z'
'-x, -y, -z'

loop_
_atom_site_label
_atom_site_type_symbol
_atom_site_fract_x
_atom_site_fract_y
_atom_site_fract_z
_atom_site_U_iso_or_equiv
_atom_site_adp_type
_atom_site_occupancy
_atom_site_symmetry_multiplicity
_atom_site_calc_flag
_atom_site_refinement_flags
_atom_site_disorder_assembly
_atom_site_disorder_group
Fe1 Fe 0.51880(4) 0.57483(4) 0.62256(3) 0.03504(14) Uani 1 1 d . . .
N1 N 0.5949(3) 0.5154(2) 0.76914(18) 0.0407(4) Uani 1 1 d . . .
C2 C 0.7466(3) 0.5791(3) 0.8417(2) 0.0474(6) Uani 1 1 d . . .
C3 C 0.8082(4) 0.5526(4) 0.9439(3) 0.0580(7) Uani 1 1 d . . .
H3A H 0.9153 0.5989 0.9964 0.070 Uiso 1 1 calc R . .
C4 C 0.7085(5) 0.4564(4) 0.9672(3) 0.0627(8) Uani 1 1 d . . .
H4A H 0.7475 0.4360 1.0367 0.075 Uiso 1 1 calc R . .
C5 C 0.5519(4) 0.3891(4) 0.8903(3) 0.0556(7) Uani 1 1 d . . .
H5A H 0.4836 0.3226 0.9061 0.067 Uiso 1 1 calc R . .
C6 C 0.4980(3) 0.4217(3) 0.7896(2) 0.0446(6) Uani 1 1 d . . .
C7 C 0.8324(4) 0.6781(3) 0.7979(3) 0.0540(7) Uani 1 1 d . . .
O8 O 0.7433(2) 0.6907(2) 0.70252(16) 0.0479(4) Uani 1 1 d . . .
O9 O 0.9751(3) 0.7376(4) 0.8500(2) 0.0814(8) Uani 1 1 d . . .
C10 C 0.3358(3) 0.3588(3) 0.6940(2) 0.0461(6) Uani 1 1 d . . .
H10A H 0.3392 0.2727 0.6393 0.055 Uiso 1 1 calc R . .
H10B H 0.2531 0.3310 0.7237 0.055 Uiso 1 1 calc R . .
N11 N 0.2941(3) 0.4674(2) 0.63665(19) 0.0400(4) Uani 1 1 d . . .
C12 C 0.2439(3) 0.5764(3) 0.7088(2) 0.0448(6) Uani 1 1 d . . .
H12A H 0.2955 0.5805 0.7890 0.054 Uiso 1 1 calc R . .
H12B H 0.1256 0.5479 0.6864 0.054 Uiso 1 1 calc R . .
C13 C 0.2901(3) 0.7212(3) 0.6980(2) 0.0430(5) Uani 1 1 d . . .
N14 N 0.4195(3) 0.7464(2) 0.67132(19) 0.0427(5) Uani 1 1 d . . .
C15 C 0.4782(4) 0.8775(3) 0.6714(3) 0.0534(7) Uani 1 1 d . . .
H15A H 0.5680 0.8940 0.6502 0.064 Uiso 1 1 calc R . .
C16 C 0.4118(5) 0.9891(3) 0.7013(4) 0.0679(9) Uani 1 1 d . . .
H16A H 0.4574 1.0822 0.7038 0.081 Uiso 1 1 calc R . .
C17 C 0.2776(5) 0.9623(4) 0.7276(4) 0.0685(9) Uani 1 1 d . . .
H17A H 0.2289 1.0373 0.7476 0.082 Uiso 1 1 calc R . .
C18 C 0.2141(4) 0.8271(3) 0.7250(3) 0.0566(7) Uani 1 1 d . . .
H18A H 0.1204 0.8070 0.7414 0.068 Uiso 1 1 calc R . .
C19 C 0.1641(3) 0.3998(3) 0.5234(3) 0.0473(6) Uani 1 1 d . . .
H19A H 0.0672 0.3537 0.5312 0.071 Uiso 1 1 calc R . .
H19B H 0.1991 0.3283 0.4774 0.071 Uiso 1 1 calc R . .
H19C H 0.1398 0.4724 0.4864 0.071 Uiso 1 1 calc R . .
O20 O 0.5372(2) 0.39781(18) 0.52760(14) 0.0398(4) Uani 1 1 d D . .
H20 H 0.613(4) 0.353(4) 0.554(4) 0.077(13) Uiso 1 1 d D . .
S30 S 0.14060(18) 0.74519(14) 0.30123(11) 0.0499(3) Uani 0.854(4) 1 d PDU A 1
O31 O 0.2658(4) 0.7747(4) 0.2594(3) 0.0811(11) Uani 0.854(4) 1 d PD A 1
O32 O -0.0163(4) 0.6830(5) 0.2189(3) 0.0898(12) Uani 0.854(4) 1 d PD A 1
O33 O 0.1821(4) 0.6820(4) 0.3900(3) 0.0750(9) Uani 0.854(4) 1 d PD A 1
C30 C 0.1330(6) 0.9208(5) 0.3717(4) 0.0705(12) Uani 0.854(4) 1 d PDU A 1
F31 F 0.0200(5) 0.9109(3) 0.4145(4) 0.1019(12) Uani 0.854(4) 1 d PDU A 1
F32 F 0.2720(5) 0.9974(4) 0.4500(3) 0.1086(13) Uani 0.854(4) 1 d PDU A 1
F33 F 0.0924(5) 0.9930(4) 0.2975(5) 0.1078(13) Uani 0.854(4) 1 d PDU A 1
S30' S 0.1704(14) 0.7604(12) 0.2925(10) 0.073(4) Uiso 0.146(4) 1 d PDU A 2
O31' O 0.152(4) 0.795(3) 0.1891(18) 0.116(9) Uiso 0.146(4) 1 d PD A 2
O32' O 0.071(3) 0.6277(18) 0.279(3) 0.107(8) Uiso 0.146(4) 1 d PD A 2
O33' O 0.3303(17) 0.782(2) 0.3651(16) 0.074(5) Uiso 0.146(4) 1 d PD A 2
C30' C 0.093(2) 0.889(2) 0.3656(17) 0.109(10) Uiso 0.146(4) 1 d PDU A 2
F31' F 0.110(3) 0.875(3) 0.4669(16) 0.109(5) Uiso 0.146(4) 1 d PDU A 2
F32' F 0.173(4) 1.0192(18) 0.383(3) 0.112(5) Uiso 0.146(4) 1 d PDU A 2
F33' F -0.048(3) 0.895(3) 0.294(3) 0.151(6) Uiso 0.146(4) 1 d PDU A 2
N40 N 0.5492(6) 0.8091(4) 0.9573(3) 0.0846(10) Uani 1 1 d . . .
C41 C 0.6412(6) 0.9011(5) 0.9592(4) 0.0825(12) Uani 1 1 d . . .
C42 C 0.7534(9) 1.0176(8) 0.9567(7) 0.137(3) Uani 1 1 d . . .
H42A H 0.7643 0.9936 0.8832 0.205 Uiso 1 1 calc R . .
H42B H 0.8588 1.0345 1.0173 0.205 Uiso 1 1 calc R . .
H42C H 0.7131 1.1037 0.9678 0.205 Uiso 1 1 calc R . .

loop_
_atom_site_aniso_label
_atom_site_aniso_U_11
_atom_site_aniso_U_22
_atom_site_aniso_U_33
_atom_site_aniso_U_23
_atom_site_aniso_U_13
_atom_site_aniso_U_12
Fe1 0.0353(2) 0.0354(2) 0.0350(2) 0.01033(14) 0.01590(15) 0.00586(14)
N1 0.0414(11) 0.0465(11) 0.0381(10) 0.0137(8) 0.0187(8) 0.0138(9)
C2 0.0436(14) 0.0582(16) 0.0393(13) 0.0116(11) 0.0154(11) 0.0162(12)
C3 0.0577(17) 0.076(2) 0.0416(14) 0.0162(13) 0.0174(13) 0.0269(15)
C4 0.079(2) 0.084(2) 0.0452(15) 0.0302(15) 0.0311(15) 0.0417(18)
C5 0.0718(19) 0.0644(17) 0.0536(16) 0.0292(14) 0.0390(15) 0.0307(15)
C6 0.0513(14) 0.0467(13) 0.0487(14) 0.0198(11) 0.0289(12) 0.0192(11)
C7 0.0428(15) 0.0631(17) 0.0456(14) 0.0062(12) 0.0155(12) 0.0034(12)
O8 0.0401(9) 0.0515(10) 0.0455(10) 0.0116(8) 0.0158(8) 0.0000(8)
O9 0.0452(12) 0.110(2) 0.0637(14) 0.0216(14) 0.0069(11) -0.0121(13)
C10 0.0498(14) 0.0402(13) 0.0567(15) 0.0200(11) 0.0282(12) 0.0086(11)
N11 0.0393(10) 0.0381(10) 0.0461(11) 0.0135(8) 0.0209(9) 0.0078(8)
C12 0.0453(13) 0.0455(13) 0.0510(14) 0.0155(11) 0.0268(11) 0.0127(11)
C13 0.0440(13) 0.0435(13) 0.0421(12) 0.0099(10) 0.0196(10) 0.0109(10)
N14 0.0486(12) 0.0377(10) 0.0433(11) 0.0102(8) 0.0223(9) 0.0085(9)
C15 0.0626(17) 0.0402(13) 0.0630(17) 0.0157(12) 0.0325(14) 0.0092(12)
C16 0.083(2) 0.0399(15) 0.088(2) 0.0171(15) 0.043(2) 0.0154(15)
C17 0.078(2) 0.0496(17) 0.091(3) 0.0198(16) 0.045(2) 0.0283(16)
C18 0.0576(17) 0.0545(16) 0.0652(18) 0.0162(14) 0.0321(15) 0.0198(13)
C19 0.0339(12) 0.0475(14) 0.0547(15) 0.0114(11) 0.0165(11) 0.0021(10)
O20 0.0449(9) 0.0396(9) 0.0388(9) 0.0141(7) 0.0184(7) 0.0130(7)
S30 0.0466(6) 0.0515(6) 0.0579(6) 0.0163(4) 0.0283(5) 0.0126(4)
O31 0.085(2) 0.0797(19) 0.109(3) 0.0264(18) 0.075(2) 0.0243(16)
O32 0.073(2) 0.115(3) 0.0553(17) 0.0140(17) 0.0160(15) -0.0141(19)
O33 0.0690(18) 0.082(2) 0.105(2) 0.0563(19) 0.0443(17) 0.0375(15)
C30 0.078(3) 0.053(2) 0.096(3) 0.018(2) 0.057(3) 0.016(2)
F31 0.121(3) 0.0835(18) 0.149(3) 0.0324(18) 0.106(2) 0.0424(18)
F32 0.129(3) 0.0802(19) 0.086(2) -0.0037(16) 0.047(2) -0.0260(19)
F33 0.120(3) 0.090(2) 0.172(4) 0.087(2) 0.081(3) 0.0588(19)
N40 0.104(3) 0.082(2) 0.0653(19) 0.0236(17) 0.0298(19) 0.021(2)
C41 0.075(2) 0.082(3) 0.065(2) -0.0045(19) 0.0180(19) 0.010(2)
C42 0.108(4) 0.116(5) 0.128(5) -0.013(4) 0.033(4) -0.032(4)

loop_
_atom_type_symbol
_atom_type_description
_atom_type_scat_dispersion_real
_atom_type_scat_dispersion_imag
_atom_type_scat_source
C C 0.0181 0.0091 'International Tables Vol C Tables 4.2.6.8 and 6.1.1.4'
H H 0.0000 0.0000 'International Tables Vol C Tables 4.2.6.8 and 6.1.1.4'
N N 0.0311 0.0180 'International Tables Vol C Tables 4.2.6.8 and 6.1.1.4'
O O 0.0492 0.0322 'International Tables Vol C Tables 4.2.6.8 and 6.1.1.4'
F F 0.0727 0.0534 'International Tables Vol C Tables 4.2.6.8 and 6.1.1.4'
S S 0.3331 0.5567 'International Tables Vol C Tables 4.2.6.8 and 6.1.1.4'
Fe Fe -1.1336 3.1974 'International Tables Vol C Tables 4.2.6.8 and 6.1.1.4'

loop_
_geom_angle_atom_site_label_1
_geom_angle_atom_site_label_2
_geom_angle_atom_site_label_3
_geom_angle
_geom_angle_site_symmetry_1
_geom_angle_site_symmetry_3
O20 Fe1 O20 76.60(8) . 2_666
O20 Fe1 O8 103.97(8) . .
O20 Fe1 O8 101.79(8) 2_666 .
O20 Fe1 N1 93.18(8) . .
O20 Fe1 N1 169.40(8) 2_666 .
O8 Fe1 N1 77.75(8) . .
O20 Fe1 N14 158.72(9) . .
O20 Fe1 N14 88.38(8) 2_666 .
O8 Fe1 N14 93.70(9) . .
N1 Fe1 N14 102.22(9) . .
O20 Fe1 N11 93.55(8) . .
O20 Fe1 N11 109.25(8) 2_666 .
O8 Fe1 N11 147.17(8) . .
N1 Fe1 N11 73.70(8) . .
N14 Fe1 N11 77.08(8) . .
C6 N1 C2 122.2(2) . .
C6 N1 Fe1 122.06(19) . .
C2 N1 Fe1 115.73(19) . .
N1 C2 C3 120.9(3) . .
N1 C2 C7 112.0(2) . .
C3 C2 C7 127.1(3) . .
C4 C3 C2 117.6(3) . .
C3 C4 C5 121.0(3) . .
C6 C5 C4 118.2(3) . .
N1 C6 C5 120.1(3) . .
N1 C6 C10 112.9(2) . .
C5 C6 C10 127.0(3) . .
O9 C7 O8 124.8(3) . .
O9 C7 C2 120.6(3) . .
O8 C7 C2 114.6(2) . .
C7 O8 Fe1 119.82(18) . .
N11 C10 C6 108.6(2) . .
C19 N11 C10 110.6(2) . .
C19 N11 C12 110.7(2) . .
C10 N11 C12 109.0(2) . .
C19 N11 Fe1 110.65(16) . .
C10 N11 Fe1 107.47(15) . .
C12 N11 Fe1 108.37(15) . .
N11 C12 C13 111.7(2) . .
N14 C13 C18 121.7(3) . .
N14 C13 C12 115.9(2) . .
C18 C13 C12 122.1(3) . .
C13 N14 C15 119.5(2) . .
C13 N14 Fe1 118.70(18) . .
C15 N14 Fe1 121.74(19) . .
N14 C15 C16 121.8(3) . .
C15 C16 C17 118.4(3) . .
C18 C17 C16 120.1(3) . .
C17 C18 C13 118.5(3) . .
Fe1 O20 Fe1 103.40(8) . 2_666
O32 S30 O33 113.7(2) . .
O32 S30 O31 116.2(2) . .
O33 S30 O31 114.5(2) . .
O32 S30 C30 104.3(3) . .
O33 S30 C30 103.4(2) . .
O31 S30 C30 102.3(2) . .
F32 C30 F31 110.9(4) . .
F32 C30 F33 105.8(4) . .
F31 C30 F33 107.3(4) . .
F32 C30 S30 113.1(3) . .
F31 C30 S30 109.4(3) . .
F33 C30 S30 110.2(4) . .
O33' S30' O32' 112.5(17) . .
O33' S30' O31' 114.4(18) . .
O32' S30' O31' 115.9(19) . .
O33' S30' C30' 105.4(9) . .
O32' S30' C30' 103.4(10) . .
O31' S30' C30' 103.6(10) . .
F32' C30' F31' 107(2) . .
F32' C30' F33' 97(2) . .
F31' C30' F33' 121(2) . .
F32' C30' S30' 110.7(13) . .
F31' C30' S30' 110.7(12) . .
F33' C30' S30' 109.5(13) . .
N40 C41 C42 177.5(6) . .

loop_
_geom_bond_atom_site_label_1
_geom_bond_atom_site_label_2
_geom_bond_distance
_geom_bond_site_symmetry_2
Fe1 O20 1.9664(17) .
Fe1 O20 1.9700(17) 2_666
Fe1 O8 1.9728(19) .
Fe1 N1 2.085(2) .
Fe1 N14 2.111(2) .
Fe1 N11 2.247(2) .
N1 C6 1.328(4) .
N1 C2 1.337(4) .
C2 C3 1.383(4) .
C2 C7 1.506(5) .
C3 C4 1.382(6) .
C4 C5 1.389(5) .
C5 C6 1.388(4) .
C6 C10 1.504(4) .
C7 O9 1.219(4) .
C7 O8 1.296(4) .
C10 N11 1.490(3) .
N11 C19 1.477(4) .
N11 C12 1.491(3) .
C12 C13 1.501(4) .
C13 N14 1.340(4) .
C13 C18 1.382(4) .
N14 C15 1.340(4) .
C15 C16 1.378(5) .
C16 C17 1.380(6) .
C17 C18 1.377(5) .
O20 Fe1 1.9700(17) 2_666
S30 O32 1.406(4) .
S30 O33 1.430(3) .
S30 O31 1.441(3) .
S30 C30 1.796(4) .
C30 F32 1.308(6) .
C30 F31 1.327(5) .
C30 F33 1.338(6) .
S30' O33' 1.397(13) .
S30' O32' 1.429(14) .
S30' O31' 1.449(15) .
S30' C30' 1.780(15) .
C30' F32' 1.319(15) .
C30' F31' 1.335(15) .
C30' F33' 1.337(15) .
N40 C41 1.138(6) .
C41 C42 1.444(9) .
